data_2312562
loop_
_publ_author_name
'Kumar, Anil'
'Jha, Kunal Kumar'
'Olech, Barbara'
'Goral, Tomasz'
'Malinska, Maura'
'Wo&#x17a;niak, Krzysztof'
'Dominiak, Paulina Maria'

_publ_section_title
;
 TAAM refinement on high-resolution experimental and simulated 3D
 ED/MicroED data for organic molecules.
;
_journal_coeditor_code EQ3017
_journal_issue 'Pt 7'
_journal_name_full 'Acta crystallographica. Section C, Structural chemistry'
_journal_page_first 264
_journal_page_last 277
_journal_paper_doi 10.1107/S2053229624005357
_journal_volume 80
_journal_year 2024
_chemical_absolute_configuration unk
_chemical_formula_iupac 'C H4 N2 O'
_chemical_formula_moiety 'C H4 N2 O'
_chemical_formula_sum 'C H4 N2 O'
_chemical_formula_weight 60.056
_chemical_name_systematic
;
Urea
;
_space_group_crystal_system tetragonal
_space_group_IT_number 113
_space_group_name_Hall 'P -4 2ab'
_space_group_name_H-M_alt 'P -4 21 m'
_atom_sites_solution_primary dual
_audit_creation_method
;
Olex2 1.5-alpha
(compiled 2022.06.10 svn.r3fa896fb for OlexSys, GUI svn.r6535)
;
_cell_angle_alpha 90
_cell_angle_beta 90
_cell_angle_gamma 90
_cell_formula_units_Z 2
_cell_length_a 5.596(3)
_cell_length_b 5.596(3)
_cell_length_c 4.7164(17)
_cell_measurement_reflns_used 950
_cell_measurement_temperature 81.00
_cell_measurement_theta_max 1.2820
_cell_measurement_theta_min 0.1280
_cell_volume 147.70(12)
_computing_cell_refinement
;
CrysAlis PRO (Rigaku OD, 2024)
;
_computing_data_collection
;
CrysAlis PRO (Rigaku OD, 2024)
;
_computing_data_reduction
;
CrysAlis PRO (Rigaku OD, 2024)
;
_computing_molecular_graphics
;
OLEX2 (Dolomanov <i>et al.</i>,  2009)
;
_computing_publication_material
;
OLEX2 (Dolomanov <i>et al.</i>,  2009)
;
_computing_structure_refinement
;
olex2.refine (Bourhis <i>et al.</i>, 2015)
;
_computing_structure_solution
;
SHELXT (Sheldrick, 2015)
;
_diffrn_ambient_temperature 81.00
_diffrn_detector 'CCD plate'
_diffrn_measured_fraction_theta_full 0.9118
_diffrn_measured_fraction_theta_max 0.9322
_diffrn_measurement_device 'ThermoFisher 200kV Glacios TEM with CetaD CMOS'
_diffrn_measurement_method 'continuous rotation electron diffraction'
_diffrn_radiation_monochromator none
_diffrn_radiation_probe electron
_diffrn_radiation_type electron
_diffrn_radiation_wavelength 0.02510
_diffrn_reflns_av_R_equivalents 0.1297
_diffrn_reflns_av_unetI/netI 0.0941
_diffrn_reflns_limit_h_max 9
_diffrn_reflns_limit_h_min -9
_diffrn_reflns_limit_k_max 8
_diffrn_reflns_limit_k_min -8
_diffrn_reflns_limit_l_max 8
_diffrn_reflns_limit_l_min -8
_diffrn_reflns_number 1772
_diffrn_reflns_theta_full 0.8629
_diffrn_reflns_theta_max 1.28
_diffrn_reflns_theta_min 0.15
_diffrn_source 'electron diffractometer'
_exptl_absorpt_coefficient_mu 0.000
_exptl_absorpt_correction_T_max 1.00000
_exptl_absorpt_correction_T_min 0.54585
_exptl_absorpt_correction_type multi-scan
_exptl_absorpt_process_details
;
(CrysAlis PRO; Rigaku OD, 2024)
;
_exptl_crystal_density_diffrn 1.350
_exptl_crystal_description Plate
_exptl_crystal_F_000 21.314
_refine_diff_density_max 0.2350
_refine_diff_density_min -0.2457
_refine_ls_abs_structure_details
;
Hooft, R.W.W., Straver, L.H. & Spek, A.L. (2010). J. Appl. Cryst. 43,
665-668.
;
_refine_ls_abs_structure_Flack 0E1(2)
_refine_ls_goodness_of_fit_ref 1.3349
_refine_ls_hydrogen_treatment refall
_refine_ls_matrix_type full
_refine_ls_number_constraints 0
_refine_ls_number_parameters 21
_refine_ls_number_reflns 457
_refine_ls_number_restraints 0
_refine_ls_restrained_S_all 1.3349
_refine_ls_R_factor_all 0.1801
_refine_ls_R_factor_gt 0.1628
_refine_ls_shift/su_max -0.0005
_refine_ls_shift/su_mean 0.0002
_refine_ls_structure_factor_coef Fsqd
_refine_ls_weighting_details 'w=1/[\s^2^(Fo^2^)+(0.2P)^2^] where P=(Fo^2^+2Fc^2^)/3'
_refine_ls_weighting_scheme calc
_refine_ls_wR_factor_gt 0.3709
_refine_ls_wR_factor_ref 0.3866
_reflns_number_gt 344
_reflns_number_total 457
_reflns_threshold_expression I>=2u(I)
_cod_data_source_file eq3017.cif
_cod_data_source_block UreaTAAM
_cod_original_cell_volume 147.70(11)
_cod_original_sg_symbol_Hall ' P -4 2ab'
_cod_database_code 2312562

loop_
_space_group_symop_id
_space_group_symop_operation_xyz
1 x,y,z
2 y,-x,-z
3 -y,x,-z
4 x+1/2,-y+1/2,-z
5 -x+1/2,y+1/2,-z
6 -x,-y,z
7 -y+1/2,-x+1/2,z
8 y+1/2,x+1/2,z

loop_
_atom_site_type_symbol
_atom_site_label
_atom_site_fract_x
_atom_site_fract_y
_atom_site_fract_z
_atom_site_U_iso_or_equiv
_atom_site_adp_type
_atom_site_occupancy
O O1 0.5 1.0 0.4043(8) 0.0166(9) Uani 1.000000
C C1 0.5 1.0 0.6701(12) 0.0157(10) Uani 1.000000
N N1 0.6445(6) 0.8555(6) 0.8221(8) 0.0222(10) Uani 1.000000
H H1 0.762(3) 0.738(3) 0.726(5) 0.022(5) Uiso 1.000000
H H2 0.614(11) 0.886(11) 1.064(9) 0.079(16) Uiso 1.000000

loop_
_atom_site_aniso_label
_atom_site_aniso_U_11
_atom_site_aniso_U_22
_atom_site_aniso_U_33
_atom_site_aniso_U_12
_atom_site_aniso_U_13
_atom_site_aniso_U_23
O1 0.0223(14) 0.0223(14) 0.0050(12) 0.003(2) -0.000000 0.000000
C1 0.0205(16) 0.0205(16) 0.0060(15) 0.002(3) -0.000000 0.000000
N1 0.0289(14) 0.0289(14) 0.0088(10) 0.014(2) -0.0009(8) 0.0009(8)

loop_
_atom_type_symbol
_atom_type_scat_dispersion_source
_atom_type_scat_dispersion_real
_atom_type_scat_dispersion_imag
_atom_type_scat_source
C custom 0.00000 0.00000 'NoSpherA2: Chem.Sci. 2021, DOI:10.1039/D0SC05526C'
H custom 0.00000 0.00000 'NoSpherA2: Chem.Sci. 2021, DOI:10.1039/D0SC05526C'
N custom 0.00000 0.00000 'NoSpherA2: Chem.Sci. 2021, DOI:10.1039/D0SC05526C'
O custom 0.00000 0.00000 'NoSpherA2: Chem.Sci. 2021, DOI:10.1039/D0SC05526C'

loop_
_geom_angle_atom_site_label_1
_geom_angle_atom_site_label_2
_geom_angle_atom_site_label_3
_geom_angle_site_symmetry_1
_geom_angle_site_symmetry_3
_geom_angle
_geom_angle_publ_flag
N1 C1 O1 6_675 . 122.1(3) ?
N1 C1 O1 . . 122.1(3) ?
N1 C1 N1 . 6_675 115.8(5) ?
H1 N1 C1 . 6_675 122.0(13) ?
H2 N1 C1 . 6_675 110(4) ?
H2 N1 H1 . . 128(4) ?

loop_
_geom_bond_atom_site_label_1
_geom_bond_atom_site_label_2
_geom_bond_site_symmetry_2
_geom_bond_distance
_geom_bond_publ_flag
O1 C1 . 1.254(7) ?
C1 N1 6_675 1.350(5) ?
C1 N1 . 1.350(5) ?
N1 H1 . 1.03(3) ?
N1 H2 . 1.17(4) ?
